data_7151064
loop_
_publ_author_name
'Chen, Wei'
'Du, Wei'
'Yue, Lei'
'Li, Rui'
'Wu, Yong'
'Ding, Li-Sheng'
'Chen, Ying-Chun'

_publ_section_title
;
 Organocatalytic enantioselective indole alkylations of
 alpha,beta-unsaturated ketones.
;
_journal_issue 5
_journal_name_full 'Organic &amp; biomolecular chemistry'
_journal_page_first 816
_journal_page_last 821
_journal_paper_doi 10.1039/b616504d
_journal_volume 5
_journal_year 2007
_chemical_formula_sum 'C20 H20 Cl N O2'
_chemical_formula_weight 341.82
_chemical_name_systematic
;
?
;
_space_group_IT_number 19
_symmetry_cell_setting orthorhombic
_symmetry_space_group_name_Hall 'P 2ac 2ab'
_symmetry_space_group_name_H-M 'P 21 21 21'
_atom_sites_solution_hydrogens geom
_atom_sites_solution_primary direct
_atom_sites_solution_secondary difmap
_audit_creation_method SHELXL-97
_cell_angle_alpha 90.00
_cell_angle_beta 90.00
_cell_angle_gamma 90.00
_cell_formula_units_Z 4
_cell_length_a 5.1480(1)
_cell_length_b 15.8080(3)
_cell_length_c 21.3073(5)
_cell_measurement_reflns_used 16793
_cell_measurement_temperature 153(2)
_cell_measurement_theta_max 27.52
_cell_measurement_theta_min 3.15
_cell_volume 1733.98(6)
_computing_cell_refinement 'Rapid Auto Version 3.0 (Rigaku 2004)'
_computing_data_collection 'Rapid Auto Version 3.0 (Rigaku 2004)'
_computing_data_reduction 'Rapid Auto Version 3.0 (Rigaku 2004)'
_computing_molecular_graphics 'Siemens SHELXTL'
_computing_publication_material 'Siemens SHELXTL'
_computing_structure_refinement 'SHELXL-97 (Sheldrick, 1997)'
_computing_structure_solution 'SHELXS-97 (Sheldrick, 1990)'
_diffrn_ambient_temperature 153(2)
_diffrn_measured_fraction_theta_full 0.998
_diffrn_measured_fraction_theta_max 0.998
_diffrn_measurement_device_type 'Rigaku RAXIS-RAPID'
_diffrn_measurement_method '\w scans'
_diffrn_radiation_monochromator graphite
_diffrn_radiation_source 'Rotating Anode'
_diffrn_radiation_type MoK\a
_diffrn_radiation_wavelength 0.71073
_diffrn_reflns_av_R_equivalents 0.0185
_diffrn_reflns_av_sigmaI/netI 0.0146
_diffrn_reflns_limit_h_max 6
_diffrn_reflns_limit_h_min -6
_diffrn_reflns_limit_k_max 20
_diffrn_reflns_limit_k_min -20
_diffrn_reflns_limit_l_max 27
_diffrn_reflns_limit_l_min -27
_diffrn_reflns_number 17187
_diffrn_reflns_theta_full 27.48
_diffrn_reflns_theta_max 27.48
_diffrn_reflns_theta_min 3.14
_diffrn_standards_decay_% 0
_diffrn_standards_interval_count 0
_diffrn_standards_interval_time 0
_diffrn_standards_number 0
_exptl_absorpt_coefficient_mu 0.232
_exptl_absorpt_correction_T_max 0.9638
_exptl_absorpt_correction_T_min 0.8831
_exptl_absorpt_correction_type empirical
_exptl_crystal_colour colourless
_exptl_crystal_density_diffrn 1.309
_exptl_crystal_density_meas 0
_exptl_crystal_density_method 'not measured'
_exptl_crystal_description prism
_exptl_crystal_F_000 720
_exptl_crystal_size_max 0.55
_exptl_crystal_size_mid 0.19
_exptl_crystal_size_min 0.16
_refine_diff_density_max 0.375
_refine_diff_density_min -0.442
_refine_diff_density_rms 0.038
_refine_ls_abs_structure_details 'Flack H D (1983), Acta Cryst. A39, 876-881'
_refine_ls_abs_structure_Flack 0.02(5)
_refine_ls_extinction_coef 0.0117(15)
_refine_ls_extinction_expression Fc^*^=kFc[1+0.001xFc^2^\l^3^/sin(2\q)]^-1/4^
_refine_ls_extinction_method SHELXL
_refine_ls_goodness_of_fit_ref 1.008
_refine_ls_hydrogen_treatment mixed
_refine_ls_matrix_type full
_refine_ls_number_parameters 224
_refine_ls_number_reflns 3985
_refine_ls_number_restraints 0
_refine_ls_restrained_S_all 1.008
_refine_ls_R_factor_all 0.0302
_refine_ls_R_factor_gt 0.0296
_refine_ls_shift/su_max 0.001
_refine_ls_shift/su_mean 0.000
_refine_ls_structure_factor_coef Fsqd
_refine_ls_weighting_details 'calc w=1/[\s^2^(Fo^2^)+(0.0429P)^2^+0.4980P] where P=(Fo^2^+2Fc^2^)/3'
_refine_ls_weighting_scheme calc
_refine_ls_wR_factor_gt 0.0778
_refine_ls_wR_factor_ref 0.0782
_reflns_number_gt 3914
_reflns_number_total 3985
_reflns_threshold_expression >2sigma(I)
_cod_data_source_file b616504d.txt
_cod_data_source_block 4bh
_cod_depositor_comments
;
The following automatic conversions were performed:
'_symmetry_cell_setting' value 'Orthorhombic' changed to 'orthorhombic'
according to '/home/saulius/struct/CIF-dictionaries/cif_core.dic'
dictionary named 'cif_core.dic' version 2.4.1 from 2010-06-29.

Automatic conversion script
Id: cif_fix_enum 1527 2010-12-29 10:47:43Z saulius 
;
_cod_original_sg_symbol_H-M P2(1)2(1)2(1)
_cod_database_code 7151064

loop_
_symmetry_equiv_pos_as_xyz
'x, y, z'
'-x+1/2, -y, z+1/2'
'-x, y+1/2, -z+1/2'
'x+1/2, -y+1/2, -z'

loop_
_atom_site_label
_atom_site_type_symbol
_atom_site_fract_x
_atom_site_fract_y
_atom_site_fract_z
_atom_site_U_iso_or_equiv
_atom_site_adp_type
_atom_site_occupancy
_atom_site_symmetry_multiplicity
_atom_site_calc_flag
_atom_site_refinement_flags
_atom_site_disorder_assembly
_atom_site_disorder_group
Cl Cl 0.83456(11) 0.19448(2) 0.34804(2) 0.05003(14) Uani 1 1 d . . .
O1 O 0.3698(2) 0.62837(7) 0.29070(5) 0.0334(2) Uani 1 1 d . . .
O2 O 0.5009(2) 0.56043(6) 0.63379(5) 0.0306(2) Uani 1 1 d . . .
N N 1.0710(2) 0.69158(7) 0.47872(6) 0.0277(2) Uani 1 1 d . . .
C1 C 0.9087(3) 0.68491(8) 0.42780(6) 0.0232(3) Uani 1 1 d . . .
C2 C 0.8857(3) 0.73581(8) 0.37437(7) 0.0296(3) Uani 1 1 d . . .
H2 H 0.9934 0.7840 0.3686 0.035 Uiso 1 1 calc R . .
C3 C 0.7020(3) 0.71380(8) 0.33057(6) 0.0304(3) Uani 1 1 d . . .
H3 H 0.6834 0.7471 0.2937 0.036 Uiso 1 1 calc R . .
C4 C 0.5400(3) 0.64257(8) 0.33917(6) 0.0246(3) Uani 1 1 d . . .
C5 C 0.5608(2) 0.59237(8) 0.39193(6) 0.0206(2) Uani 1 1 d . . .
H5 H 0.4505 0.5448 0.3977 0.025 Uiso 1 1 calc R . .
C6 C 0.7498(2) 0.61353(7) 0.43692(6) 0.0188(2) Uani 1 1 d . . .
C7 C 0.8294(2) 0.57493(7) 0.49493(5) 0.0200(2) Uani 1 1 d . . .
C8 C 1.0279(3) 0.62371(8) 0.51799(6) 0.0250(3) Uani 1 1 d . . .
H8 H 1.1218 0.6124 0.5555 0.030 Uiso 1 1 calc R . .
C9 C 0.1880(3) 0.56195(10) 0.29842(6) 0.0308(3) Uani 1 1 d . . .
H9A H 0.0859 0.5718 0.3365 0.037 Uiso 1 1 calc R . .
H9B H 0.2806 0.5080 0.3021 0.037 Uiso 1 1 calc R . .
H9C H 0.0719 0.5601 0.2620 0.037 Uiso 1 1 calc R . .
C10 C 0.7186(2) 0.49468(7) 0.52147(5) 0.0193(2) Uani 1 1 d . . .
H10 H 0.5274 0.5036 0.5264 0.023 Uiso 1 1 calc R . .
C11 C 0.7550(2) 0.41934(7) 0.47781(5) 0.0197(2) Uani 1 1 d . . .
C12 C 0.9594(3) 0.41431(8) 0.43527(6) 0.0250(3) Uani 1 1 d . . .
H12 H 1.0824 0.4590 0.4332 0.030 Uiso 1 1 calc R . .
C13 C 0.9867(3) 0.34486(9) 0.39572(6) 0.0291(3) Uani 1 1 d . . .
H13 H 1.1268 0.3421 0.3668 0.035 Uiso 1 1 calc R . .
C14 C 0.8077(3) 0.28017(8) 0.39910(6) 0.0298(3) Uani 1 1 d . . .
C15 C 0.6043(3) 0.28262(9) 0.44108(7) 0.0322(3) Uani 1 1 d . . .
H15 H 0.4831 0.2374 0.4432 0.039 Uiso 1 1 calc R . .
C16 C 0.5795(3) 0.35232(8) 0.48022(7) 0.0273(3) Uani 1 1 d . . .
H16 H 0.4397 0.3544 0.5093 0.033 Uiso 1 1 calc R . .
C17 C 0.8279(3) 0.47443(8) 0.58699(6) 0.0233(2) Uani 1 1 d . . .
H17A H 0.7876 0.4148 0.5975 0.028 Uiso 1 1 calc R . .
H17B H 1.0192 0.4806 0.5861 0.028 Uiso 1 1 calc R . .
C18 C 0.7179(2) 0.53150(8) 0.63781(5) 0.0220(2) Uani 1 1 d . . .
C19 C 0.8859(3) 0.54562(11) 0.69415(6) 0.0346(3) Uani 1 1 d . . .
H19A H 1.0547 0.5688 0.6800 0.041 Uiso 1 1 calc R . .
H19B H 0.9205 0.4902 0.7142 0.041 Uiso 1 1 calc R . .
C20 C 0.7726(3) 0.60491(11) 0.74314(7) 0.0388(4) Uani 1 1 d . . .
H20A H 0.5979 0.5858 0.7546 0.047 Uiso 1 1 calc R . .
H20B H 0.7632 0.6623 0.7259 0.047 Uiso 1 1 calc R . .
H20C H 0.8837 0.6049 0.7805 0.047 Uiso 1 1 calc R . .
H0N H 1.206(4) 0.7268(13) 0.4834(9) 0.048(5) Uiso 1 1 d . . .

loop_
_atom_site_aniso_label
_atom_site_aniso_U_11
_atom_site_aniso_U_22
_atom_site_aniso_U_33
_atom_site_aniso_U_23
_atom_site_aniso_U_13
_atom_site_aniso_U_12
Cl 0.0799(3) 0.03103(18) 0.0391(2) -0.01599(15) -0.0055(2) 0.0019(2)
O1 0.0301(5) 0.0457(6) 0.0244(4) 0.0119(4) -0.0025(4) 0.0012(5)
O2 0.0257(5) 0.0329(5) 0.0332(5) -0.0025(4) 0.0001(4) 0.0077(4)
N 0.0272(5) 0.0228(5) 0.0330(6) -0.0070(5) 0.0027(5) -0.0079(5)
C1 0.0248(6) 0.0163(5) 0.0284(6) -0.0040(5) 0.0072(5) -0.0017(5)
C2 0.0355(7) 0.0162(5) 0.0370(7) 0.0027(5) 0.0115(6) -0.0022(5)
C3 0.0371(7) 0.0233(6) 0.0307(6) 0.0104(5) 0.0097(6) 0.0049(6)
C4 0.0230(6) 0.0272(6) 0.0235(6) 0.0043(5) 0.0038(5) 0.0047(5)
C5 0.0195(5) 0.0200(5) 0.0223(5) 0.0033(4) 0.0018(4) 0.0002(4)
C6 0.0191(5) 0.0151(5) 0.0221(5) -0.0003(4) 0.0045(4) 0.0018(4)
C7 0.0210(5) 0.0182(5) 0.0209(5) -0.0022(4) 0.0000(4) 0.0011(5)
C8 0.0246(6) 0.0240(6) 0.0263(6) -0.0060(5) -0.0009(5) -0.0012(5)
C9 0.0255(6) 0.0423(8) 0.0245(6) 0.0002(5) -0.0018(5) 0.0030(6)
C10 0.0195(5) 0.0188(5) 0.0197(5) 0.0014(4) -0.0010(4) 0.0020(4)
C11 0.0215(5) 0.0184(5) 0.0193(5) 0.0021(4) -0.0040(4) 0.0012(4)
C12 0.0267(6) 0.0216(6) 0.0269(6) -0.0001(5) 0.0004(5) -0.0005(5)
C13 0.0360(7) 0.0288(6) 0.0223(6) -0.0007(5) 0.0022(5) 0.0060(6)
C14 0.0446(8) 0.0204(6) 0.0245(6) -0.0038(5) -0.0098(6) 0.0055(6)
C15 0.0370(8) 0.0221(6) 0.0376(7) -0.0003(5) -0.0078(6) -0.0047(6)
C16 0.0270(6) 0.0233(6) 0.0316(7) 0.0018(5) -0.0018(5) -0.0027(5)
C17 0.0271(6) 0.0221(5) 0.0207(5) 0.0008(4) -0.0020(5) 0.0070(5)
C18 0.0250(6) 0.0202(5) 0.0209(6) 0.0041(4) 0.0020(5) 0.0017(5)
C19 0.0344(7) 0.0471(8) 0.0222(6) -0.0052(6) -0.0035(6) 0.0101(7)
C20 0.0443(9) 0.0466(9) 0.0255(7) -0.0083(6) 0.0031(6) 0.0008(7)

loop_
_atom_type_symbol
_atom_type_description
_atom_type_scat_dispersion_real
_atom_type_scat_dispersion_imag
_atom_type_scat_source
C C 0.0033 0.0016 'International Tables Vol C Tables 4.2.6.8 and 6.1.1.4'
H H 0.0000 0.0000 'International Tables Vol C Tables 4.2.6.8 and 6.1.1.4'
N N 0.0061 0.0033 'International Tables Vol C Tables 4.2.6.8 and 6.1.1.4'
O O 0.0106 0.0060 'International Tables Vol C Tables 4.2.6.8 and 6.1.1.4'
Cl Cl 0.1484 0.1585 'International Tables Vol C Tables 4.2.6.8 and 6.1.1.4'

loop_
_geom_angle_atom_site_label_1
_geom_angle_atom_site_label_2
_geom_angle_atom_site_label_3
_geom_angle
_geom_angle_site_symmetry_1
_geom_angle_site_symmetry_3
_geom_angle_publ_flag
C4 O1 C9 117.11(10) . . ?
C1 N C8 108.77(11) . . ?
C1 N H0N 127.4(13) . . ?
C8 N H0N 122.8(13) . . ?
N C1 C2 130.57(12) . . ?
N C1 C6 107.83(11) . . ?
C2 C1 C6 121.60(12) . . ?
C3 C2 C1 117.76(12) . . ?
C3 C2 H2 121.1 . . ?
C1 C2 H2 121.1 . . ?
C2 C3 C4 121.34(12) . . ?
C2 C3 H3 119.3 . . ?
C4 C3 H3 119.3 . . ?
O1 C4 C5 124.63(12) . . ?
O1 C4 C3 114.17(11) . . ?
C5 C4 C3 121.19(12) . . ?
C4 C5 C6 118.18(11) . . ?
C4 C5 H5 120.9 . . ?
C6 C5 H5 120.9 . . ?
C5 C6 C1 119.93(11) . . ?
C5 C6 C7 133.02(11) . . ?
C1 C6 C7 107.04(11) . . ?
C8 C7 C6 106.37(11) . . ?
C8 C7 C10 128.56(11) . . ?
C6 C7 C10 125.02(11) . . ?
C7 C8 N 109.88(11) . . ?
C7 C8 H8 125.1 . . ?
N C8 H8 125.1 . . ?
O1 C9 H9A 109.5 . . ?
O1 C9 H9B 109.5 . . ?
H9A C9 H9B 109.5 . . ?
O1 C9 H9C 109.5 . . ?
H9A C9 H9C 109.5 . . ?
H9B C9 H9C 109.5 . . ?
C7 C10 C11 112.58(10) . . ?
C7 C10 C17 112.24(10) . . ?
C11 C10 C17 110.27(9) . . ?
C7 C10 H10 107.1 . . ?
C11 C10 H10 107.1 . . ?
C17 C10 H10 107.1 . . ?
C12 C11 C16 118.10(12) . . ?
C12 C11 C10 122.40(11) . . ?
C16 C11 C10 119.49(11) . . ?
C13 C12 C11 121.08(12) . . ?
C13 C12 H12 119.5 . . ?
C11 C12 H12 119.5 . . ?
C14 C13 C12 119.10(13) . . ?
C14 C13 H13 120.5 . . ?
C12 C13 H13 120.5 . . ?
C15 C14 C13 121.41(12) . . ?
C15 C14 Cl 119.16(11) . . ?
C13 C14 Cl 119.41(12) . . ?
C14 C15 C16 118.84(13) . . ?
C14 C15 H15 120.6 . . ?
C16 C15 H15 120.6 . . ?
C15 C16 C11 121.46(13) . . ?
C15 C16 H16 119.3 . . ?
C11 C16 H16 119.3 . . ?
C18 C17 C10 112.77(10) . . ?
C18 C17 H17A 109.0 . . ?
C10 C17 H17A 109.0 . . ?
C18 C17 H17B 109.0 . . ?
C10 C17 H17B 109.0 . . ?
H17A C17 H17B 107.8 . . ?
O2 C18 C19 122.29(12) . . ?
O2 C18 C17 121.20(12) . . ?
C19 C18 C17 116.42(11) . . ?
C18 C19 C20 114.91(13) . . ?
C18 C19 H19A 108.5 . . ?
C20 C19 H19A 108.5 . . ?
C18 C19 H19B 108.5 . . ?
C20 C19 H19B 108.5 . . ?
H19A C19 H19B 107.5 . . ?
C19 C20 H20A 109.5 . . ?
C19 C20 H20B 109.5 . . ?
H20A C20 H20B 109.5 . . ?
C19 C20 H20C 109.5 . . ?
H20A C20 H20C 109.5 . . ?
H20B C20 H20C 109.5 . . ?

loop_
_geom_bond_atom_site_label_1
_geom_bond_atom_site_label_2
_geom_bond_distance
_geom_bond_site_symmetry_2
_geom_bond_publ_flag
Cl C14 1.7428(13) . ?
O1 C4 1.3726(17) . ?
O1 C9 1.4159(18) . ?
O2 C18 1.2102(17) . ?
N C1 1.3734(18) . ?
N C8 1.3786(18) . ?
N H0N 0.89(2) . ?
C1 C2 1.3991(18) . ?
C1 C6 1.4074(17) . ?
C2 C3 1.373(2) . ?
C2 H2 0.9500 . ?
C3 C4 1.4131(19) . ?
C3 H3 0.9500 . ?
C4 C5 1.3802(17) . ?
C5 C6 1.4062(17) . ?
C5 H5 0.9500 . ?
C6 C7 1.4381(16) . ?
C7 C8 1.3712(17) . ?
C7 C10 1.5015(16) . ?
C8 H8 0.9500 . ?
C9 H9A 0.9800 . ?
C9 H9B 0.9800 . ?
C9 H9C 0.9800 . ?
C10 C11 1.5228(16) . ?
C10 C17 1.5387(16) . ?
C10 H10 1.0000 . ?
C11 C12 1.3911(18) . ?
C11 C16 1.3936(17) . ?
C12 C13 1.3911(18) . ?
C12 H12 0.9500 . ?
C13 C14 1.378(2) . ?
C13 H13 0.9500 . ?
C14 C15 1.378(2) . ?
C15 C16 1.388(2) . ?
C15 H15 0.9500 . ?
C16 H16 0.9500 . ?
C17 C18 1.5190(17) . ?
C17 H17A 0.9900 . ?
C17 H17B 0.9900 . ?
C18 C19 1.4964(18) . ?
C19 C20 1.519(2) . ?
C19 H19A 0.9900 . ?
C19 H19B 0.9900 . ?
C20 H20A 0.9800 . ?
C20 H20B 0.9800 . ?
C20 H20C 0.9800 . ?

loop_
_geom_hbond_atom_site_label_D
_geom_hbond_atom_site_label_H
_geom_hbond_atom_site_label_A
_geom_hbond_distance_DH
_geom_hbond_distance_HA
_geom_hbond_distance_DA
_geom_hbond_angle_DHA
_geom_hbond_site_symmetry_A
N H0N N 0.89(2) 2.42(2) 3.2954(14) 166.2(18) 4_566

loop_
_geom_torsion_atom_site_label_1
_geom_torsion_atom_site_label_2
_geom_torsion_atom_site_label_3
_geom_torsion_atom_site_label_4
_geom_torsion
_geom_torsion_site_symmetry_1
_geom_torsion_site_symmetry_2
_geom_torsion_site_symmetry_3
_geom_torsion_site_symmetry_4
_geom_torsion_publ_flag
C8 N C1 C2 -177.33(13) . . . . ?
C8 N C1 C6 3.19(14) . . . . ?
N C1 C2 C3 -179.55(13) . . . . ?
C6 C1 C2 C3 -0.14(19) . . . . ?
C1 C2 C3 C4 0.5(2) . . . . ?
C9 O1 C4 C5 5.96(19) . . . . ?
C9 O1 C4 C3 -175.23(11) . . . . ?
C2 C3 C4 O1 -178.97(12) . . . . ?
C2 C3 C4 C5 -0.1(2) . . . . ?
O1 C4 C5 C6 178.19(12) . . . . ?
C3 C4 C5 C6 -0.54(19) . . . . ?
C4 C5 C6 C1 0.85(17) . . . . ?
C4 C5 C6 C7 -177.70(12) . . . . ?
N C1 C6 C5 179.02(11) . . . . ?
C2 C1 C6 C5 -0.52(18) . . . . ?
N C1 C6 C7 -2.10(13) . . . . ?
C2 C1 C6 C7 178.37(11) . . . . ?
C5 C6 C7 C8 178.91(13) . . . . ?
C1 C6 C7 C8 0.23(13) . . . . ?
C5 C6 C7 C10 1.4(2) . . . . ?
C1 C6 C7 C10 -177.30(11) . . . . ?
C6 C7 C8 N 1.74(14) . . . . ?
C10 C7 C8 N 179.15(12) . . . . ?
C1 N C8 C7 -3.12(15) . . . . ?
C8 C7 C10 C11 -116.99(14) . . . . ?
C6 C7 C10 C11 59.98(15) . . . . ?
C8 C7 C10 C17 8.15(17) . . . . ?
C6 C7 C10 C17 -174.89(11) . . . . ?
C7 C10 C11 C12 27.70(16) . . . . ?
C17 C10 C11 C12 -98.51(14) . . . . ?
C7 C10 C11 C16 -152.60(11) . . . . ?
C17 C10 C11 C16 81.20(14) . . . . ?
C16 C11 C12 C13 0.67(19) . . . . ?
C10 C11 C12 C13 -179.62(11) . . . . ?
C11 C12 C13 C14 -0.1(2) . . . . ?
C12 C13 C14 C15 -0.5(2) . . . . ?
C12 C13 C14 Cl 178.00(10) . . . . ?
C13 C14 C15 C16 0.6(2) . . . . ?
Cl C14 C15 C16 -177.97(11) . . . . ?
C14 C15 C16 C11 0.0(2) . . . . ?
C12 C11 C16 C15 -0.64(19) . . . . ?
C10 C11 C16 C15 179.64(12) . . . . ?
C7 C10 C17 C18 73.80(14) . . . . ?
C11 C10 C17 C18 -159.81(11) . . . . ?
C10 C17 C18 O2 30.32(17) . . . . ?
C10 C17 C18 C19 -153.02(12) . . . . ?
O2 C18 C19 C20 -5.0(2) . . . . ?
C17 C18 C19 C20 178.41(13) . . . . ?

loop_
_cod_related_entry_id
_cod_related_entry_database
_cod_related_entry_code
1 ChemSpider 17267063
